data_7224644
loop_
_publ_author_name
'Fang, Hao-Ping'
'Fu, Chia-Chieh'
'Tai, Chin-Kuen'
'Chang, Ken-Hao'
'Yang, Ru-Han'
'Wu, Meng-Ju'
'Chen, Hsien-Chi'
'Li, Chia-Jung'
'Huang, Shi-Qing'
'Lien, Wan-Hsiang'
'Chen, Chih-Hsin'
'Hsieh, Chung-Hung'
'Wang, Bo-Cheng'
'Cheung, Siu-Fung'
'Pan, PoShen'

_publ_section_title
;
 Synthesis and Stability Study of Isocyano Aryl Boronate Esters and their
 Synthetic Applications
;
_journal_name_full 'RSC Adv.'
_journal_paper_doi 10.1039/C5RA27624A
_journal_year 2016
_chemical_formula_moiety 'C13 H17 B N4 O2'
_chemical_formula_sum 'C13 H17 B N4 O2'
_chemical_formula_weight 272.12
_chemical_name_systematic 1-(4-(4,4,5,5-tetramethyl-1,3,2-dioxaborolan-2-yl)phenyl)-1H-tetrazole
_space_group_IT_number 14
_symmetry_cell_setting monoclinic
_symmetry_space_group_name_Hall '-P 2ybc'
_symmetry_space_group_name_H-M 'P 1 21/c 1'
_atom_sites_solution_hydrogens geom
_atom_sites_solution_primary direct
_atom_sites_solution_secondary difmap
_audit_creation_method SHELXL-97
_audit_update_record
;
2015-12-22 deposited with the CCDC.
2016-03-16 downloaded from the CCDC.
;
_cell_angle_alpha 90.00
_cell_angle_beta 108.949(5)
_cell_angle_gamma 90.00
_cell_formula_units_Z 4
_cell_length_a 17.6880(11)
_cell_length_b 6.9800(8)
_cell_length_c 11.9076(9)
_cell_measurement_reflns_used 0
_cell_measurement_temperature 200(2)
_cell_measurement_theta_max 0
_cell_measurement_theta_min 0
_cell_volume 1390.5(2)
_computing_molecular_graphics 'Ortep-3 for Windows (Farrugia, 1997)'
_computing_publication_material 'WinGX publication routines (Farrugia, 1999)'
_computing_structure_refinement 'SHELXL-97 (Sheldrick, 1997)'
_computing_structure_solution 'SIR97 (Giacovazzo et al, 1997)'
_diffrn_ambient_temperature 200(2)
_diffrn_measured_fraction_theta_full 0.994
_diffrn_measured_fraction_theta_max 0.994
_diffrn_measurement_device_type 'Bruker APEX2'
_diffrn_radiation_monochromator graphite
_diffrn_radiation_source 'fine-focus sealed tube'
_diffrn_radiation_type MoK\a
_diffrn_radiation_wavelength 0.71073
_diffrn_reflns_av_R_equivalents 0.0487
_diffrn_reflns_av_sigmaI/netI 0.0685
_diffrn_reflns_limit_h_max 21
_diffrn_reflns_limit_h_min -19
_diffrn_reflns_limit_k_max 8
_diffrn_reflns_limit_k_min -7
_diffrn_reflns_limit_l_max 14
_diffrn_reflns_limit_l_min -13
_diffrn_reflns_number 7550
_diffrn_reflns_theta_full 25.01
_diffrn_reflns_theta_max 25.01
_diffrn_reflns_theta_min 2.43
_exptl_absorpt_coefficient_mu 0.089
_exptl_absorpt_correction_T_max 0.9982
_exptl_absorpt_correction_T_min 0.9806
_exptl_absorpt_correction_type multi-scan
_exptl_crystal_colour colorless
_exptl_crystal_density_diffrn 1.300
_exptl_crystal_density_method 'not measured'
_exptl_crystal_description prism
_exptl_crystal_F_000 576
_exptl_crystal_recrystallization_method 'Re-crystallisation from solvent: n-Hexane/ Dichloromethane'
_exptl_crystal_size_max 0.22
_exptl_crystal_size_mid 0.19
_exptl_crystal_size_min 0.02
_refine_diff_density_max 0.182
_refine_diff_density_min -0.179
_refine_diff_density_rms 0.041
_refine_ls_extinction_method none
_refine_ls_goodness_of_fit_ref 1.012
_refine_ls_hydrogen_treatment constr
_refine_ls_matrix_type full
_refine_ls_number_parameters 181
_refine_ls_number_reflns 2442
_refine_ls_number_restraints 0
_refine_ls_restrained_S_all 1.012
_refine_ls_R_factor_all 0.0966
_refine_ls_R_factor_gt 0.0503
_refine_ls_shift/su_max 0.000
_refine_ls_shift/su_mean 0.000
_refine_ls_structure_factor_coef Fsqd
_refine_ls_weighting_details 'calc w=1/[\s^2^(Fo^2^)+(0.0496P)^2^+0.2774P] where P=(Fo^2^+2Fc^2^)/3'
_refine_ls_weighting_scheme calc
_refine_ls_wR_factor_gt 0.1003
_refine_ls_wR_factor_ref 0.1169
_reflns_number_gt 1575
_reflns_number_total 2442
_reflns_threshold_expression >2sigma(I)
_cod_data_source_file c5ra27624a2.cif
_cod_data_source_block a17398
_cod_original_sg_symbol_H-M 'P 21/c'
_cod_database_code 7224644

loop_
_symmetry_equiv_pos_as_xyz
'x, y, z'
'-x, y+1/2, -z+1/2'
'-x, -y, -z'
'x, -y-1/2, z-1/2'

loop_
_atom_site_label
_atom_site_type_symbol
_atom_site_fract_x
_atom_site_fract_y
_atom_site_fract_z
_atom_site_U_iso_or_equiv
_atom_site_adp_type
_atom_site_occupancy
_atom_site_symmetry_multiplicity
_atom_site_calc_flag
_atom_site_refinement_flags
C1 C 0.86623(11) 0.4438(4) 0.58593(19) 0.0324(6) Uani 1 1 d .
C2 C 0.88464(14) 0.6560(4) 0.5855(2) 0.0521(8) Uani 1 1 d .
H2A H 0.8384 0.7302 0.5891 0.078 Uiso 1 1 calc R
H2B H 0.8962 0.6882 0.5127 0.078 Uiso 1 1 calc R
H2C H 0.9312 0.6866 0.6546 0.078 Uiso 1 1 calc R
C3 C 0.93733(12) 0.3264(4) 0.5802(2) 0.0445(7) Uani 1 1 d .
H3A H 0.9248 0.1897 0.5804 0.067 Uiso 1 1 calc R
H3B H 0.9841 0.3560 0.6492 0.067 Uiso 1 1 calc R
H3C H 0.9489 0.3579 0.5072 0.067 Uiso 1 1 calc R
C4 C 0.83233(11) 0.3818(4) 0.68700(19) 0.0329(6) Uani 1 1 d .
C5 C 0.85917(14) 0.5042(5) 0.7975(2) 0.0549(9) Uani 1 1 d .
H5A H 0.8503 0.6396 0.7753 0.082 Uiso 1 1 calc R
H5B H 0.9162 0.4824 0.8390 0.082 Uiso 1 1 calc R
H5C H 0.8284 0.4699 0.8498 0.082 Uiso 1 1 calc R
C6 C 0.84452(13) 0.1709(4) 0.7175(2) 0.0457(7) Uani 1 1 d .
H6A H 0.8264 0.0949 0.6444 0.069 Uiso 1 1 calc R
H6B H 0.8137 0.1352 0.7694 0.069 Uiso 1 1 calc R
H6C H 0.9014 0.1462 0.7583 0.069 Uiso 1 1 calc R
C7 C 0.64648(11) 0.4004(3) 0.41570(18) 0.0254(5) Uani 1 1 d .
C8 C 0.57812(11) 0.3688(3) 0.44767(18) 0.0266(6) Uani 1 1 d .
H8 H 0.5839 0.3483 0.5289 0.032 Uiso 1 1 calc R
C9 C 0.50220(11) 0.3664(3) 0.36463(18) 0.0249(5) Uani 1 1 d .
H9 H 0.4566 0.3433 0.3881 0.030 Uiso 1 1 calc R
C10 C 0.49433(11) 0.3985(3) 0.24669(18) 0.0228(5) Uani 1 1 d .
C11 C 0.56077(11) 0.4295(3) 0.21071(18) 0.0257(6) Uani 1 1 d .
H11 H 0.5547 0.4503 0.1294 0.031 Uiso 1 1 calc R
C12 C 0.63557(11) 0.4296(3) 0.29548(18) 0.0280(6) Uani 1 1 d .
H12 H 0.6811 0.4501 0.2713 0.034 Uiso 1 1 calc R
C13 C 0.34377(11) 0.4286(3) 0.1679(2) 0.0323(6) Uani 1 1 d .
H13 H 0.3332 0.4518 0.2400 0.039 Uiso 1 1 calc R
B1 B 0.73146(13) 0.4051(4) 0.5100(2) 0.0285(7) Uani 1 1 d .
N1 N 0.41652(9) 0.3997(3) 0.15905(14) 0.0247(5) Uani 1 1 d .
N2 N 0.40704(10) 0.3731(3) 0.04282(15) 0.0324(5) Uani 1 1 d .
N3 N 0.33102(10) 0.3847(3) -0.01370(16) 0.0390(6) Uani 1 1 d .
N4 N 0.28939(10) 0.4201(3) 0.06256(17) 0.0390(6) Uani 1 1 d .
O1 O 0.79932(7) 0.4067(2) 0.47887(12) 0.0348(5) Uani 1 1 d .
O2 O 0.74575(7) 0.4094(2) 0.62962(12) 0.0355(5) Uani 1 1 d .

loop_
_atom_site_aniso_label
_atom_site_aniso_U_11
_atom_site_aniso_U_22
_atom_site_aniso_U_33
_atom_site_aniso_U_23
_atom_site_aniso_U_13
_atom_site_aniso_U_12
C1 0.0245(10) 0.0429(19) 0.0266(13) 0.0010(12) 0.0038(9) -0.0025(11)
C2 0.0406(13) 0.049(2) 0.0577(18) 0.0076(16) 0.0036(13) -0.0076(13)
C3 0.0313(11) 0.066(2) 0.0378(15) 0.0077(14) 0.0128(11) 0.0066(12)
C4 0.0226(10) 0.049(2) 0.0259(12) -0.0024(13) 0.0056(9) 0.0002(11)
C5 0.0395(13) 0.087(3) 0.0344(15) -0.0172(16) 0.0063(12) -0.0031(14)
C6 0.0369(12) 0.056(2) 0.0426(16) 0.0155(15) 0.0111(11) 0.0009(13)
C7 0.0285(11) 0.0217(15) 0.0249(12) 0.0000(11) 0.0072(9) 0.0039(10)
C8 0.0332(11) 0.0253(16) 0.0218(12) 0.0008(11) 0.0097(9) 0.0021(10)
C9 0.0285(11) 0.0223(16) 0.0268(12) 0.0002(11) 0.0132(9) -0.0011(9)
C10 0.0244(10) 0.0170(14) 0.0252(11) -0.0024(11) 0.0057(9) 0.0021(10)
C11 0.0297(11) 0.0256(16) 0.0231(12) 0.0014(10) 0.0105(9) 0.0023(10)
C12 0.0244(10) 0.0309(17) 0.0305(13) 0.0010(11) 0.0112(9) 0.0011(10)
C13 0.0279(11) 0.0349(18) 0.0342(14) -0.0014(12) 0.0105(10) 0.0003(10)
B1 0.0308(13) 0.0273(19) 0.0270(14) -0.0015(13) 0.0090(11) 0.0028(12)
N1 0.0270(9) 0.0245(13) 0.0227(10) -0.0016(9) 0.0080(8) -0.0027(8)
N2 0.0330(10) 0.0391(15) 0.0226(10) -0.0022(10) 0.0055(8) -0.0025(9)
N3 0.0344(11) 0.0426(17) 0.0337(11) -0.0008(11) 0.0022(9) -0.0015(9)
N4 0.0313(10) 0.0436(17) 0.0377(12) -0.0011(11) 0.0053(9) -0.0009(10)
O1 0.0258(7) 0.0519(13) 0.0246(8) 0.0005(8) 0.0054(6) -0.0011(7)
O2 0.0240(7) 0.0551(14) 0.0259(8) -0.0024(8) 0.0060(6) 0.0022(7)

loop_
_atom_type_symbol
_atom_type_description
_atom_type_scat_dispersion_real
_atom_type_scat_dispersion_imag
_atom_type_scat_source
C C 0.0033 0.0016 'International Tables Vol C Tables 4.2.6.8 and 6.1.1.4'
H H 0.0000 0.0000 'International Tables Vol C Tables 4.2.6.8 and 6.1.1.4'
B B 0.0013 0.0007 'International Tables Vol C Tables 4.2.6.8 and 6.1.1.4'
N N 0.0061 0.0033 'International Tables Vol C Tables 4.2.6.8 and 6.1.1.4'
O O 0.0106 0.0060 'International Tables Vol C Tables 4.2.6.8 and 6.1.1.4'

loop_
_geom_angle_atom_site_label_1
_geom_angle_atom_site_label_2
_geom_angle_atom_site_label_3
_geom_angle
O1 C1 C2 106.59(19)
O1 C1 C3 108.31(18)
C2 C1 C3 110.14(18)
O1 C1 C4 102.61(15)
C2 C1 C4 114.0(2)
C3 C1 C4 114.4(2)
C1 C2 H2A 109.5
C1 C2 H2B 109.5
H2A C2 H2B 109.5
C1 C2 H2C 109.5
H2A C2 H2C 109.5
H2B C2 H2C 109.5
C1 C3 H3A 109.5
C1 C3 H3B 109.5
H3A C3 H3B 109.5
C1 C3 H3C 109.5
H3A C3 H3C 109.5
H3B C3 H3C 109.5
O2 C4 C5 108.40(17)
O2 C4 C6 106.50(18)
C5 C4 C6 111.2(2)
O2 C4 C1 101.94(16)
C5 C4 C1 115.0(2)
C6 C4 C1 113.03(18)
C4 C5 H5A 109.5
C4 C5 H5B 109.5
H5A C5 H5B 109.5
C4 C5 H5C 109.5
H5A C5 H5C 109.5
H5B C5 H5C 109.5
C4 C6 H6A 109.5
C4 C6 H6B 109.5
H6A C6 H6B 109.5
C4 C6 H6C 109.5
H6A C6 H6C 109.5
H6B C6 H6C 109.5
C12 C7 C8 117.29(18)
C12 C7 B1 121.06(18)
C8 C7 B1 121.64(19)
C9 C8 C7 122.09(19)
C9 C8 H8 119.0
C7 C8 H8 119.0
C10 C9 C8 118.50(18)
C10 C9 H9 120.8
C8 C9 H9 120.8
C9 C10 C11 121.38(19)
C9 C10 N1 119.79(17)
C11 C10 N1 118.83(19)
C12 C11 C10 118.67(19)
C12 C11 H11 120.7
C10 C11 H11 120.7
C11 C12 C7 122.06(18)
C11 C12 H12 119.0
C7 C12 H12 119.0
N4 C13 N1 110.03(19)
N4 C13 H13 125.0
N1 C13 H13 125.0
O2 B1 O1 113.70(19)
O2 B1 C7 124.17(18)
O1 B1 C7 122.1(2)
C13 N1 N2 107.35(16)
C13 N1 C10 131.57(18)
N2 N1 C10 121.05(16)
N3 N2 N1 106.62(16)
N2 N3 N4 111.03(17)
C13 N4 N3 104.97(16)
B1 O1 C1 107.47(16)
B1 O2 C4 107.08(15)

loop_
_geom_bond_atom_site_label_1
_geom_bond_atom_site_label_2
_geom_bond_distance
C1 O1 1.454(2)
C1 C2 1.517(3)
C1 C3 1.521(3)
C1 C4 1.570(3)
C2 H2A 0.9800
C2 H2B 0.9800
C2 H2C 0.9800
C3 H3A 0.9800
C3 H3B 0.9800
C3 H3C 0.9800
C4 O2 1.473(2)
C4 C5 1.510(3)
C4 C6 1.515(3)
C5 H5A 0.9800
C5 H5B 0.9800
C5 H5C 0.9800
C6 H6A 0.9800
C6 H6B 0.9800
C6 H6C 0.9800
C7 C12 1.396(3)
C7 C8 1.398(2)
C7 B1 1.557(3)
C8 C9 1.385(3)
C8 H8 0.9500
C9 C10 1.384(3)
C9 H9 0.9500
C10 C11 1.392(2)
C10 N1 1.432(2)
C11 C12 1.379(3)
C11 H11 0.9500
C12 H12 0.9500
C13 N4 1.311(3)
C13 N1 1.340(2)
C13 H13 0.9500
B1 O2 1.364(3)
B1 O1 1.366(2)
N1 N2 1.352(2)
N2 N3 1.296(2)
N3 N4 1.365(2)
